data_1567429
loop_
_publ_author_name
'Panja, Subir'
'Ahsan, Salman'
'Pal, Tanay'
'Kolb, Simon'
'Ali, Wajid'
'Sharma, Sulekha'
'Das, Chandan'
'Grover, Jagrit'
'Dutta, Arnab'
'Werz, Daniel B.'
'Paul, Amit'
'Maiti, Debabrata'

_publ_section_title
;
 Non-directed Pd-catalysed electrooxidative olefination of arenes
;
_journal_issue 32
_journal_name_full 'Chemical Science'
_journal_page_first 9432
_journal_page_last 9439
_journal_paper_doi 10.1039/D2SC03288K
_journal_volume 13
_journal_year 2022
_chemical_formula_sum 'C20 H12 Cl4 N8 Na2 O14 Pd'
_chemical_formula_weight 882.56
_space_group_crystal_system orthorhombic
_space_group_IT_number 61
_space_group_name_Hall '-P 2ac 2ab'
_space_group_name_H-M_alt 'P b c a'
_atom_sites_solution_hydrogens mixed
_audit_creation_method SHELXL-2018/3
_audit_update_record
;
2021-11-06 deposited with the CCDC.	2022-07-18 downloaded from the CCDC.
;
_cell_angle_alpha 90
_cell_angle_beta 90
_cell_angle_gamma 90
_cell_formula_units_Z 8
_cell_length_a 9.2426(6)
_cell_length_b 18.4473(14)
_cell_length_c 35.708(4)
_cell_measurement_reflns_used 4678
_cell_measurement_temperature 293(2)
_cell_measurement_theta_max 25.4
_cell_measurement_theta_min 2.8
_cell_volume 6088.3(9)
_computing_cell_refinement 'Bruker SAINT'
_computing_data_collection 'Bruker APEX2'
_computing_data_reduction 'Bruker SAINT'
_computing_molecular_graphics 'Bruker SHELXTL'
_computing_publication_material 'SHELXL-2018/3 (Sheldrick, 2018)'
_computing_structure_refinement 'SHELXL-2018/3 (Sheldrick, 2018)'
_computing_structure_solution 'SHELXS-97 (Sheldrick 2008)'
_diffrn_ambient_temperature 293(2)
_diffrn_measured_fraction_theta_full 0.988
_diffrn_measured_fraction_theta_max 0.988
_diffrn_measurement_device_type 'Bruker Axs Kappa Apex2 CCD Diffractometer'
_diffrn_measurement_method '\w and \f scan'
_diffrn_radiation_type MoK\a
_diffrn_radiation_wavelength 0.71073
_diffrn_reflns_av_R_equivalents 0.1294
_diffrn_reflns_av_unetI/netI 0.0864
_diffrn_reflns_Laue_measured_fraction_full 0.988
_diffrn_reflns_Laue_measured_fraction_max 0.988
_diffrn_reflns_limit_h_max 10
_diffrn_reflns_limit_h_min -10
_diffrn_reflns_limit_k_max 21
_diffrn_reflns_limit_k_min -21
_diffrn_reflns_limit_l_max 35
_diffrn_reflns_limit_l_min -42
_diffrn_reflns_number 31132
_diffrn_reflns_point_group_measured_fraction_full 0.988
_diffrn_reflns_point_group_measured_fraction_max 0.988
_diffrn_reflns_theta_full 24.997
_diffrn_reflns_theta_max 24.997
_diffrn_reflns_theta_min 2.208
_diffrn_source 'Sealed tube'
_exptl_absorpt_coefficient_mu 1.071
_exptl_absorpt_correction_T_max 0.79
_exptl_absorpt_correction_T_min 0.71
_exptl_absorpt_correction_type multi-scan
_exptl_absorpt_process_details 'SADABS (Bruker, 2016)'
_exptl_crystal_colour orange
_exptl_crystal_density_diffrn 1.926
_exptl_crystal_description block
_exptl_crystal_F_000 3488
_exptl_crystal_size_max 0.200
_exptl_crystal_size_mid 0.150
_exptl_crystal_size_min 0.150
_refine_diff_density_max 2.229
_refine_diff_density_min -2.777
_refine_diff_density_rms 0.198
_refine_ls_extinction_coef 0.00021(7)
_refine_ls_extinction_expression Fc^*^=kFc[1+0.001xFc^2^\l^3^/sin(2\q)]^-1/4^
_refine_ls_extinction_method 'SHELXL-2018/3 (Sheldrick 2018)'
_refine_ls_goodness_of_fit_ref 1.114
_refine_ls_hydrogen_treatment mixed
_refine_ls_matrix_type full
_refine_ls_number_parameters 459
_refine_ls_number_reflns 5284
_refine_ls_number_restraints 108
_refine_ls_restrained_S_all 1.103
_refine_ls_R_factor_all 0.1709
_refine_ls_R_factor_gt 0.1177
_refine_ls_shift/su_max 0.001
_refine_ls_shift/su_mean 0.000
_refine_ls_structure_factor_coef Fsqd
_refine_ls_weighting_details 'w=1/[\s^2^(Fo^2^)+(0.0354P)^2^+264.2243P] where P=(Fo^2^+2Fc^2^)/3'
_refine_ls_weighting_scheme calc
_refine_ls_wR_factor_gt 0.2428
_refine_ls_wR_factor_ref 0.2701
_reflns_Friedel_coverage 0.000
_reflns_number_gt 3391
_reflns_number_total 5284
_reflns_threshold_expression 'I > 2\s(I)'
_cod_data_source_file d2sc03288k2.cif
_cod_data_source_block DMAJ241
_cod_depositor_comments 'Adding full bibliography for 1567429.cif.'
_cod_original_cell_volume 6088.2(9)
_cod_database_code 1567429
_shelx_shelxl_version_number 2018/3
_shelx_space_group_comment
;
The symmetry employed for this shelxl refinement is uniquely defined
by the following loop, which should always be used as a source of
symmetry information in preference to the above space-group names.
They are only intended as comments.
;
_shelx_estimated_absorpt_t_min 0.814
_shelx_estimated_absorpt_t_max 0.856

loop_
_space_group_symop_operation_xyz
'x, y, z'
'-x+1/2, -y, z+1/2'
'-x, y+1/2, -z+1/2'
'x+1/2, -y+1/2, -z'
'-x, -y, -z'
'x-1/2, y, -z-1/2'
'x, -y-1/2, z-1/2'
'-x-1/2, y-1/2, z'

loop_
_atom_site_label
_atom_site_type_symbol
_atom_site_fract_x
_atom_site_fract_y
_atom_site_fract_z
_atom_site_U_iso_or_equiv
_atom_site_adp_type
_atom_site_occupancy
_atom_site_site_symmetry_order
_atom_site_calc_flag
_atom_site_refinement_flags_posn
_atom_site_refinement_flags_adp
_atom_site_refinement_flags_occupancy
_atom_site_disorder_assembly
_atom_site_disorder_group
C1 C 0.2236(18) 0.4394(8) 0.6625(5) 0.038(4) Uani 1 1 d . . . . .
C2 C 0.0801(18) 0.4082(9) 0.6609(5) 0.041(4) Uani 1 1 d . . . . .
C3 C 0.0137(18) 0.3897(9) 0.6289(6) 0.048(5) Uani 1 1 d . . . . .
H3 H -0.077536 0.368480 0.629181 0.058 Uiso 1 1 calc R U . . .
C4 C 0.0854(18) 0.4031(9) 0.5949(6) 0.047(5) Uani 1 1 d . . . . .
C5 C 0.2241(18) 0.4336(8) 0.5955(5) 0.035(4) Uani 1 1 d . . . . .
H5 H 0.272848 0.441838 0.573122 0.042 Uiso 1 1 calc R U . . .
C6 C 0.6129(15) 0.3592(8) 0.5963(5) 0.028(4) Uani 1 1 d . . . . .
C7 C 0.6772(16) 0.2883(7) 0.6002(4) 0.029(3) Uani 1 1 d . . . . .
C8 C 0.6851(17) 0.2524(8) 0.6338(5) 0.037(4) Uani 1 1 d . . . . .
H8 H 0.731240 0.207732 0.635284 0.044 Uiso 1 1 calc R U . . .
C9 C 0.625(2) 0.2827(9) 0.6649(5) 0.049(5) Uani 1 1 d . . . . .
C10 C 0.5678(17) 0.3527(8) 0.6628(5) 0.037(4) Uani 1 1 d . . . . .
H10 H 0.530517 0.374365 0.684206 0.044 Uiso 1 1 calc R U . . .
C11 C 0.7538(17) 0.5380(7) 0.6657(5) 0.032(3) Uani 1 1 d . U . . .
C12 C 0.9023(17) 0.5654(8) 0.6664(5) 0.034(3) Uani 1 1 d . U . . .
C13 C 0.9737(17) 0.5820(8) 0.6339(5) 0.038(3) Uani 1 1 d . U . . .
H13 H 1.067862 0.599673 0.634948 0.045 Uiso 1 1 calc R U . . .
C14 C 0.9098(17) 0.5732(8) 0.6005(5) 0.036(3) Uani 1 1 d . U . . .
C15 C 0.7678(18) 0.5464(8) 0.5994(5) 0.036(3) Uani 1 1 d . U . . .
H15 H 0.723471 0.539992 0.576221 0.043 Uiso 1 1 calc R U . . .
C16 C 0.3669(16) 0.6234(8) 0.5948(5) 0.031(4) Uani 1 1 d . . . . .
C17 C 0.2973(16) 0.6909(8) 0.5977(4) 0.032(4) Uani 1 1 d . . . . .
C18 C 0.2840(16) 0.7279(9) 0.6306(5) 0.040(4) Uani 1 1 d . . . . .
H18 H 0.241315 0.773523 0.631157 0.048 Uiso 1 1 calc R U . . .
C19 C 0.3349(18) 0.6964(8) 0.6626(5) 0.037(4) Uani 1 1 d . . . . .
C20 C 0.3998(16) 0.6289(7) 0.6609(5) 0.031(4) Uani 1 1 d . . . . .
H20 H 0.435522 0.607680 0.682659 0.037 Uiso 1 1 calc R U . . .
N1 N 0.2859(14) 0.4506(6) 0.6275(4) 0.034(3) Uani 1 1 d . . . . .
N2 N -0.0011(15) 0.3972(6) 0.6956(5) 0.039(3) Uani 1 1 d . . . . .
N3 N 0.5659(12) 0.3892(6) 0.6302(4) 0.026(3) Uani 1 1 d . . . . .
N4 N 0.7379(17) 0.2533(8) 0.5689(4) 0.044(4) Uani 1 1 d . . . . .
N5 N 0.6946(13) 0.5300(6) 0.6301(4) 0.029(3) Uani 1 1 d . U . . .
N6 N 0.9770(16) 0.5717(8) 0.7016(5) 0.047(4) Uani 1 1 d . . . . .
N7 N 0.4115(12) 0.5936(6) 0.6281(4) 0.028(3) Uani 1 1 d . . . . .
N8 N 0.2336(15) 0.7265(8) 0.5649(4) 0.045(4) Uani 1 1 d . . . . .
O1 O -0.1228(16) 0.3715(12) 0.6929(5) 0.115(8) Uani 1 1 d . . . . .
O2 O 0.0448(16) 0.4143(7) 0.7259(4) 0.066(4) Uani 1 1 d . . . . .
O3 O 0.2958(11) 0.4554(6) 0.6904(3) 0.042(3) Uani 1 1 d . . . . .
O4 O 0.8218(15) 0.2007(7) 0.5746(4) 0.064(4) Uani 1 1 d . . . . .
O5 O 0.7094(17) 0.2718(8) 0.5373(4) 0.070(4) Uani 1 1 d . . . . .
O6 O 0.6070(12) 0.3955(6) 0.5677(3) 0.039(3) Uani 1 1 d . . . . .
O7 O 1.1068(12) 0.5875(8) 0.7009(4) 0.067(4) Uani 1 1 d . . . . .
O8 O 0.9147(14) 0.5649(6) 0.7316(4) 0.050(3) Uani 1 1 d . . . . .
O9 O 0.6795(12) 0.5206(7) 0.6933(3) 0.048(3) Uani 1 1 d . . . . .
O10 O 0.1624(14) 0.7833(6) 0.5703(4) 0.059(4) Uani 1 1 d . . . . .
O11 O 0.2469(16) 0.7008(7) 0.5343(4) 0.061(4) Uani 1 1 d . . . . .
O12 O 0.3879(11) 0.5872(5) 0.5655(3) 0.036(3) Uani 1 1 d . . . . .
O13 O 0.748(3) 0.5046(12) 0.5012(6) 0.136(7) Uani 1 1 d D U . . .
O14 O 0.3937(14) 0.3536(7) 0.5000(4) 0.060(4) Uani 1 1 d D U . . .
Na1 Na 0.6316(7) 0.3919(4) 0.5022(2) 0.0472(17) Uani 1 1 d D . . . .
Na2 Na 0.7279(9) 0.4905(5) 0.7520(2) 0.076(3) Uani 1 1 d . . . . .
Cl1 Cl 0.0068(6) 0.3762(3) 0.55288(16) 0.0723(16) Uani 1 1 d . . . . .
Cl2 Cl 0.9970(5) 0.5921(3) 0.55944(14) 0.0607(14) Uani 1 1 d . . . . .
Cl3 Cl 0.6266(8) 0.2411(3) 0.70789(15) 0.0757(18) Uani 1 1 d . . . . .
Cl4 Cl 0.3205(8) 0.7409(3) 0.70513(15) 0.0769(18) Uani 1 1 d . . . . .
Pd1 Pd 0.49015(12) 0.49122(5) 0.62826(3) 0.0269(4) Uani 1 1 d . . . . .
H13A H 0.671(6) 0.5332(17) 0.507(7) 0.15(2) Uiso 1 1 d D U . . .
H13B H 0.805(18) 0.500(5) 0.522(4) 0.15(2) Uiso 1 1 d D U . . .
H14A H 0.384(5) 0.331(6) 0.5221(19) 0.058(18) Uiso 1 1 d D U . . .
H14B H 0.345(2) 0.3957(17) 0.500(4) 0.059(19) Uiso 1 1 d D U . . .

loop_
_atom_site_aniso_label
_atom_site_aniso_U_11
_atom_site_aniso_U_22
_atom_site_aniso_U_33
_atom_site_aniso_U_23
_atom_site_aniso_U_13
_atom_site_aniso_U_12
C1 0.033(9) 0.026(8) 0.054(12) 0.003(8) -0.005(9) 0.001(7)
C2 0.032(10) 0.029(9) 0.063(13) 0.001(8) 0.005(9) -0.005(8)
C3 0.022(9) 0.037(9) 0.087(14) 0.000(10) -0.013(10) -0.010(8)
C4 0.025(10) 0.037(10) 0.079(14) -0.012(9) -0.023(9) 0.003(8)
C5 0.035(10) 0.027(8) 0.042(10) 0.006(7) -0.004(8) 0.007(7)
C6 0.016(8) 0.021(7) 0.048(10) -0.003(7) -0.007(7) -0.011(6)
C7 0.028(8) 0.019(7) 0.040(9) -0.008(7) -0.002(7) -0.009(6)
C8 0.034(9) 0.020(8) 0.057(12) -0.003(8) -0.012(8) -0.001(7)
C9 0.067(13) 0.040(11) 0.041(11) 0.010(8) -0.012(10) -0.019(10)
C10 0.034(9) 0.031(9) 0.044(11) -0.001(8) -0.003(8) -0.009(7)
C11 0.031(7) 0.012(6) 0.052(8) 0.003(6) 0.007(7) 0.007(6)
C12 0.025(7) 0.025(6) 0.052(8) 0.005(6) -0.003(6) 0.003(6)
C13 0.027(7) 0.026(6) 0.060(8) -0.001(6) 0.008(7) 0.007(6)
C14 0.031(7) 0.025(6) 0.052(8) 0.003(6) 0.009(6) -0.006(6)
C15 0.036(7) 0.027(7) 0.044(7) 0.004(6) 0.004(6) 0.001(6)
C16 0.023(8) 0.031(9) 0.040(10) -0.002(8) 0.002(7) -0.012(7)
C17 0.019(8) 0.033(9) 0.043(10) 0.004(8) 0.006(7) -0.002(7)
C18 0.028(9) 0.038(9) 0.054(11) -0.003(9) 0.007(8) 0.001(7)
C19 0.046(10) 0.014(7) 0.049(11) -0.005(7) 0.004(8) -0.010(7)
C20 0.033(9) 0.016(7) 0.043(10) 0.008(7) -0.008(7) -0.005(7)
N1 0.050(9) 0.016(6) 0.035(8) -0.004(6) 0.003(7) -0.001(6)
N2 0.032(8) 0.014(6) 0.071(11) 0.004(6) 0.001(8) 0.005(6)
N3 0.024(6) 0.020(6) 0.036(7) 0.003(6) 0.001(6) -0.006(5)
N4 0.045(9) 0.039(9) 0.050(10) 0.010(8) 0.012(8) 0.010(7)
N5 0.028(6) 0.022(5) 0.038(6) 0.007(5) 0.006(5) 0.001(5)
N6 0.028(9) 0.054(9) 0.058(10) 0.006(8) -0.005(8) -0.006(7)
N7 0.019(6) 0.028(6) 0.037(7) 0.001(6) 0.000(6) -0.017(5)
N8 0.032(8) 0.055(10) 0.048(9) 0.010(8) 0.013(7) 0.003(7)
O1 0.046(10) 0.19(2) 0.106(14) 0.029(13) -0.005(9) -0.076(12)
O2 0.062(9) 0.045(8) 0.089(11) -0.011(8) 0.028(9) -0.014(7)
O3 0.020(6) 0.053(7) 0.052(8) -0.003(6) 0.001(5) -0.005(5)
O4 0.060(9) 0.035(7) 0.095(11) 0.002(7) 0.017(8) 0.013(7)
O5 0.095(12) 0.063(9) 0.052(9) -0.015(7) 0.007(8) 0.027(9)
O6 0.042(7) 0.029(6) 0.046(7) 0.003(5) 0.003(6) 0.000(5)
O7 0.017(7) 0.080(10) 0.103(12) 0.000(9) -0.010(7) -0.020(7)
O8 0.048(8) 0.039(7) 0.064(9) 0.012(6) -0.022(7) -0.020(6)
O9 0.040(7) 0.054(8) 0.050(8) 0.000(6) -0.001(6) -0.006(6)
O10 0.064(9) 0.023(6) 0.089(10) -0.003(6) -0.012(8) 0.029(6)
O11 0.080(10) 0.060(9) 0.044(8) 0.012(7) 0.012(7) 0.028(8)
O12 0.029(6) 0.028(6) 0.051(7) -0.001(5) -0.002(5) 0.000(5)
O13 0.188(18) 0.090(12) 0.131(14) 0.015(11) -0.007(16) -0.010(14)
O14 0.060(8) 0.057(8) 0.061(8) 0.008(7) 0.003(7) -0.018(7)
Na1 0.044(4) 0.043(4) 0.054(4) -0.001(3) -0.004(3) 0.001(3)
Na2 0.068(5) 0.105(7) 0.056(4) 0.025(5) -0.021(4) -0.047(5)
Cl1 0.060(4) 0.078(4) 0.079(4) -0.001(3) -0.026(3) -0.024(3)
Cl2 0.045(3) 0.075(3) 0.063(3) -0.001(3) 0.017(2) -0.020(3)
Cl3 0.139(6) 0.036(3) 0.052(3) 0.009(2) -0.009(3) -0.002(3)
Cl4 0.136(5) 0.038(3) 0.056(3) -0.011(2) 0.008(3) -0.002(3)
Pd1 0.0242(6) 0.0165(5) 0.0401(7) 0.0001(5) -0.0001(5) -0.0027(5)

loop_
_atom_type_symbol
_atom_type_description
_atom_type_scat_dispersion_real
_atom_type_scat_dispersion_imag
_atom_type_scat_source
C C 0.0033 0.0016 'International Tables Vol C Tables 4.2.6.8 and 6.1.1.4'
H H 0.0000 0.0000 'International Tables Vol C Tables 4.2.6.8 and 6.1.1.4'
N N 0.0061 0.0033 'International Tables Vol C Tables 4.2.6.8 and 6.1.1.4'
O O 0.0106 0.0060 'International Tables Vol C Tables 4.2.6.8 and 6.1.1.4'
Na Na 0.0362 0.0249 'International Tables Vol C Tables 4.2.6.8 and 6.1.1.4'
Cl Cl 0.1484 0.1585 'International Tables Vol C Tables 4.2.6.8 and 6.1.1.4'
Pd Pd -0.9988 1.0072 'International Tables Vol C Tables 4.2.6.8 and 6.1.1.4'

loop_
_geom_angle_atom_site_label_1
_geom_angle_atom_site_label_2
_geom_angle_atom_site_label_3
_geom_angle
_geom_angle_site_symmetry_1
_geom_angle_site_symmetry_3
_geom_angle_publ_flag
O3 C1 N1 117.7(15) . . ?
O3 C1 C2 128.4(17) . . ?
N1 C1 C2 113.9(15) . . ?
C3 C2 C1 123.5(17) . . ?
C3 C2 N2 116.8(16) . . ?
C1 C2 N2 119.7(16) . . ?
C2 C3 C4 118.4(15) . . ?
C2 C3 H3 120.8 . . ?
C4 C3 H3 120.8 . . ?
C5 C4 C3 119.3(16) . . ?
C5 C4 Cl1 120.7(16) . . ?
C3 C4 Cl1 119.8(13) . . ?
N1 C5 C4 120.5(17) . . ?
N1 C5 H5 119.8 . . ?
C4 C5 H5 119.8 . . ?
O6 C6 N3 119.5(13) . . ?
O6 C6 C7 126.4(15) . . ?
N3 C6 C7 113.8(14) . . ?
C8 C7 N4 116.9(14) . . ?
C8 C7 C6 122.8(14) . . ?
N4 C7 C6 120.3(14) . . ?
C9 C8 C7 119.6(15) . . ?
C9 C8 H8 120.2 . . ?
C7 C8 H8 120.2 . . ?
C8 C9 C10 119.2(16) . . ?
C8 C9 Cl3 122.9(14) . . ?
C10 C9 Cl3 117.7(15) . . ?
N3 C10 C9 121.0(16) . . ?
N3 C10 H10 119.5 . . ?
C9 C10 H10 119.5 . . ?
O9 C11 N5 118.6(14) . . ?
O9 C11 C12 126.4(16) . . ?
N5 C11 C12 114.9(14) . . ?
C13 C12 N6 119.4(15) . . ?
C13 C12 C11 120.9(15) . . ?
N6 C12 C11 119.5(15) . . ?
C14 C13 C12 120.9(15) . . ?
C14 C13 H13 119.5 . . ?
C12 C13 H13 119.5 . . ?
C13 C14 C15 118.8(16) . . ?
C13 C14 Cl2 122.0(13) . . ?
C15 C14 Cl2 119.2(14) . . ?
N5 C15 C14 122.3(16) . . ?
N5 C15 H15 118.8 . . ?
C14 C15 H15 118.8 . . ?
O12 C16 N7 117.6(14) . . ?
O12 C16 C17 127.0(15) . . ?
N7 C16 C17 115.4(14) . . ?
C18 C17 C16 123.3(15) . . ?
C18 C17 N8 115.3(15) . . ?
C16 C17 N8 121.4(15) . . ?
C17 C18 C19 118.5(15) . . ?
C17 C18 H18 120.8 . . ?
C19 C18 H18 120.8 . . ?
C18 C19 C20 119.6(15) . . ?
C18 C19 Cl4 120.4(12) . . ?
C20 C19 Cl4 120.0(13) . . ?
N7 C20 C19 120.7(14) . . ?
N7 C20 H20 119.7 . . ?
C19 C20 H20 119.7 . . ?
C5 N1 C1 124.4(14) . . ?
C5 N1 Pd1 120.2(11) . . ?
C1 N1 Pd1 115.3(10) . . ?
O2 N2 O1 119.6(17) . . ?
O2 N2 C2 122.9(15) . . ?
O1 N2 C2 117.4(17) . . ?
C10 N3 C6 123.1(13) . . ?
C10 N3 Pd1 120.3(10) . . ?
C6 N3 Pd1 116.7(9) . . ?
O5 N4 O4 120.3(15) . . ?
O5 N4 C7 121.7(15) . . ?
O4 N4 C7 118.0(15) . . ?
C15 N5 C11 122.1(14) . . ?
C15 N5 Pd1 122.1(11) . . ?
C11 N5 Pd1 115.8(10) . . ?
O8 N6 O7 120.0(16) . . ?
O8 N6 C12 122.1(14) . . ?
O7 N6 C12 117.9(16) . . ?
C20 N7 C16 122.4(13) . . ?
C20 N7 Pd1 118.6(10) . . ?
C16 N7 Pd1 118.9(10) . . ?
O11 N8 O10 121.6(15) . . ?
O11 N8 C17 120.8(15) . . ?
O10 N8 C17 117.6(15) . . ?
N2 O2 Na2 135.8(12) . 6_557 ?
C1 O3 Na2 131.1(11) . 6_557 ?
N4 O5 Na1 137.6(11) . . ?
C6 O6 Na1 144.2(10) . . ?
N6 O7 Na2 103.5(11) . 6_657 ?
N6 O8 Na2 133.3(11) . . ?
C11 O9 Na2 134.7(11) . . ?
N8 O11 Na1 144.7(12) . 5_666 ?
C16 O12 Na1 136.5(10) . 5_666 ?
Na1 O13 H13A 99(2) . . ?
Na1 O13 H13B 100(2) . . ?
H13A O13 H13B 108(3) . . ?
Na1 O14 H14A 102(2) . . ?
Na1 O14 H14B 102(2) . . ?
H14A O14 H14B 110(3) . . ?
O14 Na1 O13 135.0(8) . . ?
O14 Na1 O6 87.2(5) . . ?
O13 Na1 O6 92.0(6) . . ?
O14 Na1 O11 101.9(6) . 5_666 ?
O13 Na1 O11 113.9(8) . 5_666 ?
O6 Na1 O11 126.8(5) . 5_666 ?
O14 Na1 O12 86.8(5) . 5_666 ?
O13 Na1 O12 83.0(6) . 5_666 ?
O6 Na1 O12 165.5(5) . 5_666 ?
O11 Na1 O12 67.4(4) 5_666 5_666 ?
O14 Na1 O5 91.1(5) . . ?
O13 Na1 O5 128.8(8) . . ?
O6 Na1 O5 65.1(4) . . ?
O11 Na1 O5 62.5(4) 5_666 . ?
O12 Na1 O5 128.2(5) 5_666 . ?
O14 Na1 H13A 115.7(13) . . ?
O13 Na1 H13A 20.0(6) . . ?
O6 Na1 H13A 85(5) . . ?
O11 Na1 H13A 132(3) 5_666 . ?
O12 Na1 H13A 86(5) 5_666 . ?
O5 Na1 H13A 139(5) . . ?
O14 Na1 H13B 144(5) . . ?
O13 Na1 H13B 19.6(6) . . ?
O6 Na1 H13B 77(4) . . ?
O11 Na1 H13B 113(5) 5_666 . ?
O12 Na1 H13B 101(3) 5_666 . ?
O5 Na1 H13B 110.1(15) . . ?
H13A Na1 H13B 32.3(5) . . ?
O14 Na1 H14A 19.3(6) . . ?
O13 Na1 H14A 141(3) . . ?
O6 Na1 H14A 70.2(17) . . ?
O11 Na1 H14A 104(3) 5_666 . ?
O12 Na1 H14A 105.5(11) 5_666 . ?
O5 Na1 H14A 75.7(18) . . ?
H13A Na1 H14A 121(3) . . ?
H13B Na1 H14A 140(6) . . ?
O14 Na1 H14B 19.3(6) . . ?
O13 Na1 H14B 115.8(10) . . ?
O6 Na1 H14B 86(3) . . ?
O11 Na1 H14B 118(2) 5_666 . ?
O12 Na1 H14B 84(3) 5_666 . ?
O5 Na1 H14B 107.8(15) . . ?
H13A Na1 H14B 96.4(15) . . ?
H13B Na1 H14B 126(5) . . ?
H14A Na1 H14B 32.2(5) . . ?
O9 Na2 O3 174.8(7) . 6_657 ?
O9 Na2 O8 72.8(5) . . ?
O3 Na2 O8 104.5(5) 6_657 . ?
O9 Na2 O2 108.9(6) . 6_657 ?
O3 Na2 O2 73.7(5) 6_657 6_657 ?
O8 Na2 O2 178.2(6) . 6_657 ?
O9 Na2 O7 109.9(6) . 6_557 ?
O3 Na2 O7 74.7(5) 6_657 6_557 ?
O8 Na2 O7 96.4(5) . 6_557 ?
O2 Na2 O7 83.5(5) 6_657 6_557 ?
N3 Pd1 N5 90.2(5) . . ?
N3 Pd1 N7 178.0(5) . . ?
N5 Pd1 N7 90.3(4) . . ?
N3 Pd1 N1 88.8(5) . . ?
N5 Pd1 N1 178.6(5) . . ?
N7 Pd1 N1 90.6(4) . . ?

loop_
_geom_bond_atom_site_label_1
_geom_bond_atom_site_label_2
_geom_bond_distance
_geom_bond_site_symmetry_2
_geom_bond_publ_flag
C1 O3 1.235(19) . ?
C1 N1 1.39(2) . ?
C1 C2 1.45(2) . ?
C2 C3 1.34(2) . ?
C2 N2 1.46(2) . ?
C3 C4 1.41(3) . ?
C3 H3 0.9300 . ?
C4 C5 1.40(2) . ?
C4 Cl1 1.739(18) . ?
C5 N1 1.316(19) . ?
C5 H5 0.9300 . ?
C6 O6 1.224(18) . ?
C6 N3 1.399(19) . ?
C6 C7 1.44(2) . ?
C7 C8 1.37(2) . ?
C7 N4 1.41(2) . ?
C8 C9 1.36(2) . ?
C8 H8 0.9300 . ?
C9 C10 1.40(2) . ?
C9 Cl3 1.716(17) . ?
C10 N3 1.343(19) . ?
C10 H10 0.9300 . ?
C11 O9 1.244(18) . ?
C11 N5 1.39(2) . ?
C11 C12 1.46(2) . ?
C12 C13 1.37(2) . ?
C12 N6 1.44(2) . ?
C13 C14 1.34(2) . ?
C13 H13 0.9300 . ?
C14 C15 1.40(2) . ?
C14 Cl2 1.709(16) . ?
C15 N5 1.324(19) . ?
C15 H15 0.9300 . ?
C16 O12 1.258(18) . ?
C16 N7 1.37(2) . ?
C16 C17 1.41(2) . ?
C17 C18 1.36(2) . ?
C17 N8 1.47(2) . ?
C18 C19 1.37(2) . ?
C18 H18 0.9300 . ?
C19 C20 1.38(2) . ?
C19 Cl4 1.730(16) . ?
C20 N7 1.343(19) . ?
C20 H20 0.9300 . ?
N1 Pd1 2.031(13) . ?
N2 O2 1.204(19) . ?
N2 O1 1.224(18) . ?
N3 Pd1 2.009(11) . ?
N4 O5 1.208(18) . ?
N4 O4 1.259(18) . ?
N5 Pd1 2.021(12) . ?
N6 O8 1.222(18) . ?
N6 O7 1.235(17) . ?
N7 Pd1 2.023(12) . ?
N8 O11 1.198(17) . ?
N8 O10 1.253(17) . ?
O2 Na2 2.337(16) 6_557 ?
O3 Na2 2.246(14) 6_557 ?
O5 Na1 2.645(16) . ?
O6 Na1 2.351(13) . ?
O7 Na2 2.699(18) 6_657 ?
O8 Na2 2.323(14) . ?
O9 Na2 2.215(14) . ?
O11 Na1 2.426(15) 5_666 ?
O12 Na1 2.453(13) 5_666 ?
O13 Na1 2.34(2) . ?
O13 H13A 0.91(2) . ?
O13 H13B 0.90(2) . ?
O14 Na1 2.311(14) . ?
O14 H14A 0.90(2) . ?
O14 H14B 0.90(2) . ?
Na1 H13A 2.64(2) . ?
Na1 H13B 2.65(2) . ?
Na1 H14A 2.65(2) . ?
Na1 H14B 2.65(2) . ?

loop_
_geom_hbond_atom_site_label_D
_geom_hbond_atom_site_label_H
_geom_hbond_atom_site_label_A
_geom_hbond_distance_DH
_geom_hbond_distance_HA
_geom_hbond_distance_DA
_geom_hbond_angle_DHA
_geom_hbond_site_symmetry_A
_geom_hbond_publ_flag
C10 H10 O3 0.93 2.64 3.30(2) 128.0 . yes
O13 H13A O14 0.91(2) 2.19(7) 2.92(3) 137(9) 5_666 yes
O13 H13B Cl2 0.90(2) 2.80(2) 3.50(3) 135(3) . yes
O14 H14A N8 0.90(2) 2.69(4) 3.50(2) 151(7) 8_655 yes
O14 H14A O10 0.90(2) 1.98(3) 2.874(19) 173(6) 8_655 yes
O14 H14B O13 0.90(2) 2.03(4) 2.92(3) 175(6) 5_666 yes

loop_
_geom_torsion_atom_site_label_1
_geom_torsion_atom_site_label_2
_geom_torsion_atom_site_label_3
_geom_torsion_atom_site_label_4
_geom_torsion
_geom_torsion_site_symmetry_1
_geom_torsion_site_symmetry_2
_geom_torsion_site_symmetry_3
_geom_torsion_site_symmetry_4
_geom_torsion_publ_flag
O3 C1 C2 C3 -176.8(17) . . . . ?
N1 C1 C2 C3 2(2) . . . . ?
O3 C1 C2 N2 5(3) . . . . ?
N1 C1 C2 N2 -176.8(13) . . . . ?
C1 C2 C3 C4 -2(3) . . . . ?
N2 C2 C3 C4 176.7(14) . . . . ?
C2 C3 C4 C5 2(2) . . . . ?
C2 C3 C4 Cl1 177.0(13) . . . . ?
C3 C4 C5 N1 -1(2) . . . . ?
Cl1 C4 C5 N1 -176.6(12) . . . . ?
O6 C6 C7 C8 177.0(15) . . . . ?
N3 C6 C7 C8 3(2) . . . . ?
O6 C6 C7 N4 -2(2) . . . . ?
N3 C6 C7 N4 -175.9(13) . . . . ?
N4 C7 C8 C9 -178.3(15) . . . . ?
C6 C7 C8 C9 3(2) . . . . ?
C7 C8 C9 C10 -6(3) . . . . ?
C7 C8 C9 Cl3 178.8(13) . . . . ?
C8 C9 C10 N3 3(3) . . . . ?
Cl3 C9 C10 N3 178.5(12) . . . . ?
O9 C11 C12 C13 179.2(15) . . . . ?
N5 C11 C12 C13 1(2) . . . . ?
O9 C11 C12 N6 2(2) . . . . ?
N5 C11 C12 N6 -176.3(13) . . . . ?
N6 C12 C13 C14 176.5(14) . . . . ?
C11 C12 C13 C14 0(2) . . . . ?
C12 C13 C14 C15 0(2) . . . . ?
C12 C13 C14 Cl2 -179.0(12) . . . . ?
C13 C14 C15 N5 0(2) . . . . ?
Cl2 C14 C15 N5 179.3(12) . . . . ?
O12 C16 C17 C18 -177.3(15) . . . . ?
N7 C16 C17 C18 5(2) . . . . ?
O12 C16 C17 N8 3(2) . . . . ?
N7 C16 C17 N8 -175.0(13) . . . . ?
C16 C17 C18 C19 -3(2) . . . . ?
N8 C17 C18 C19 176.9(14) . . . . ?
C17 C18 C19 C20 1(2) . . . . ?
C17 C18 C19 Cl4 -179.8(12) . . . . ?
C18 C19 C20 N7 -1(2) . . . . ?
Cl4 C19 C20 N7 179.9(11) . . . . ?
C4 C5 N1 C1 1(2) . . . . ?
C4 C5 N1 Pd1 177.7(11) . . . . ?
O3 C1 N1 C5 177.4(14) . . . . ?
C2 C1 N1 C5 -1(2) . . . . ?
O3 C1 N1 Pd1 0.6(18) . . . . ?
C2 C1 N1 Pd1 -178.1(10) . . . . ?
C3 C2 N2 O2 -177.0(15) . . . . ?
C1 C2 N2 O2 2(2) . . . . ?
C3 C2 N2 O1 1(2) . . . . ?
C1 C2 N2 O1 179.1(17) . . . . ?
C9 C10 N3 C6 3(2) . . . . ?
C9 C10 N3 Pd1 -177.7(12) . . . . ?
O6 C6 N3 C10 179.4(14) . . . . ?
C7 C6 N3 C10 -6.0(19) . . . . ?
O6 C6 N3 Pd1 0.5(17) . . . . ?
C7 C6 N3 Pd1 175.1(9) . . . . ?
C8 C7 N4 O5 163.4(16) . . . . ?
C6 C7 N4 O5 -18(2) . . . . ?
C8 C7 N4 O4 -15(2) . . . . ?
C6 C7 N4 O4 163.5(14) . . . . ?
C14 C15 N5 C11 0(2) . . . . ?
C14 C15 N5 Pd1 -179.9(11) . . . . ?
O9 C11 N5 C15 -179.0(14) . . . . ?
C12 C11 N5 C15 -0.3(19) . . . . ?
O9 C11 N5 Pd1 0.7(17) . . . . ?
C12 C11 N5 Pd1 179.4(9) . . . . ?
C13 C12 N6 O8 172.3(15) . . . . ?
C11 C12 N6 O8 -11(2) . . . . ?
C13 C12 N6 O7 -5(2) . . . . ?
C11 C12 N6 O7 172.3(14) . . . . ?
C19 C20 N7 C16 3(2) . . . . ?
C19 C20 N7 Pd1 -174.3(11) . . . . ?
O12 C16 N7 C20 177.2(13) . . . . ?
C17 C16 N7 C20 -5(2) . . . . ?
O12 C16 N7 Pd1 -5.5(17) . . . . ?
C17 C16 N7 Pd1 172.4(10) . . . . ?
C18 C17 N8 O11 175.4(16) . . . . ?
C16 C17 N8 O11 -5(2) . . . . ?
C18 C17 N8 O10 -6(2) . . . . ?
C16 C17 N8 O10 173.8(14) . . . . ?
O1 N2 O2 Na2 -160.1(16) . . . 6_557 ?
C2 N2 O2 Na2 17(2) . . . 6_557 ?
N1 C1 O3 Na2 152.1(11) . . . 6_557 ?
C2 C1 O3 Na2 -29(2) . . . 6_557 ?
O4 N4 O5 Na1 -152.8(13) . . . . ?
C7 N4 O5 Na1 28(3) . . . . ?
N3 C6 O6 Na1 -170.7(11) . . . . ?
C7 C6 O6 Na1 15(3) . . . . ?
O8 N6 O7 Na2 50.5(18) . . . 6_657 ?
C12 N6 O7 Na2 -132.5(12) . . . 6_657 ?
O7 N6 O8 Na2 -146.4(14) . . . . ?
C12 N6 O8 Na2 37(2) . . . . ?
N5 C11 O9 Na2 158.5(11) . . . . ?
C12 C11 O9 Na2 -20(2) . . . . ?
O10 N8 O11 Na1 172.5(14) . . . 5_666 ?
C17 N8 O11 Na1 -9(3) . . . 5_666 ?
N7 C16 O12 Na1 -170.7(9) . . . 5_666 ?
C17 C16 O12 Na1 12(2) . . . 5_666 ?
